data_1506615
loop_
_publ_author_name
'MacKay, James A.'
'Bishop, Raynauld L.'
'Rawal, Viresh H.'

_publ_section_title
;
 Rapid synthesis of the N-methylwelwitindolinone skeleton.
;
_journal_issue 16
_journal_name_full 'Organic letters'
_journal_page_first 3421
_journal_page_last 3424
_journal_paper_doi 10.1021/ol051043t
_journal_volume 7
_journal_year 2005
_chemical_formula_sum 'C20 H23 N O3'
_chemical_formula_weight 325.39
_chemical_name_systematic
; 
 ? 
;
_space_group_IT_number 14
_symmetry_cell_setting monoclinic
_symmetry_space_group_name_Hall '-P 2yn'
_symmetry_space_group_name_H-M 'P 1 21/n 1'
_atom_sites_solution_hydrogens geom
_atom_sites_solution_primary direct
_atom_sites_solution_secondary difmap
_audit_creation_method SHELXL-97
_cell_angle_alpha 90.00
_cell_angle_beta 93.9540(10)
_cell_angle_gamma 90.00
_cell_formula_units_Z 4
_cell_length_a 10.3309(9)
_cell_length_b 9.9971(9)
_cell_length_c 16.1798(15)
_cell_measurement_reflns_used 348
_cell_measurement_temperature 203(2)
_cell_measurement_theta_max 14
_cell_measurement_theta_min -14
_cell_volume 1667.1(3)
_computing_cell_refinement 'SMART and SAINT (Bruker, 1999)'
_computing_data_collection 'SMART (Bruker, 1999)'
_computing_data_reduction 'SAINT (Bruker, 1999)'
_computing_molecular_graphics 'SHELXTL (Sheldrick, 1997)'
_computing_publication_material 'SHELXTL (Sheldrick, 1997)'
_computing_structure_refinement 'SHELXTL (Sheldrick, 1997)'
_computing_structure_solution 'SIR97 (Altomare et al., 1999)'
_diffrn_ambient_temperature 203(2)
_diffrn_detector_area_resol_mean 0
_diffrn_measured_fraction_theta_full 0.983
_diffrn_measured_fraction_theta_max 0.983
_diffrn_measurement_device_type 'Siemens SMART CCD  PLATFORM'
_diffrn_measurement_method '\w scans'
_diffrn_radiation_monochromator graphite
_diffrn_radiation_source 'fine-focus sealed tube'
_diffrn_radiation_type MoK\a
_diffrn_radiation_wavelength 0.71073
_diffrn_reflns_av_R_equivalents 0.0338
_diffrn_reflns_av_sigmaI/netI 0.0266
_diffrn_reflns_limit_h_max 12
_diffrn_reflns_limit_h_min -12
_diffrn_reflns_limit_k_max 11
_diffrn_reflns_limit_k_min -11
_diffrn_reflns_limit_l_max 19
_diffrn_reflns_limit_l_min -18
_diffrn_reflns_number 11861
_diffrn_reflns_theta_full 25.00
_diffrn_reflns_theta_max 25.00
_diffrn_reflns_theta_min 2.27
_diffrn_standards_decay_% 0
_diffrn_standards_interval_count 0
_diffrn_standards_interval_time 0
_diffrn_standards_number 0
_exptl_absorpt_coefficient_mu 0.087
_exptl_absorpt_correction_T_max 1.000
_exptl_absorpt_correction_T_min 0.263200
_exptl_absorpt_correction_type multi-scan
_exptl_absorpt_process_details 'SADABS (Sheldrick, 2000)'
_exptl_crystal_colour colorless
_exptl_crystal_density_diffrn 1.296
_exptl_crystal_density_method 'not measured'
_exptl_crystal_description column
_exptl_crystal_F_000 696
_exptl_crystal_size_max 0.60
_exptl_crystal_size_mid 0.20
_exptl_crystal_size_min 0.20
_refine_diff_density_max 0.271
_refine_diff_density_min -0.258
_refine_diff_density_rms 0.050
_refine_ls_extinction_coef 0.0022(8)
_refine_ls_extinction_expression Fc^*^=kFc[1+0.001xFc^2^\l^3^/sin(2\q)]^-1/4^
_refine_ls_extinction_method SHELXL
_refine_ls_goodness_of_fit_ref 1.490
_refine_ls_hydrogen_treatment constr
_refine_ls_matrix_type full
_refine_ls_number_parameters 241
_refine_ls_number_reflns 2888
_refine_ls_number_restraints 0
_refine_ls_restrained_S_all 1.490
_refine_ls_R_factor_all 0.0929
_refine_ls_R_factor_gt 0.0914
_refine_ls_shift/su_max 0.002
_refine_ls_shift/su_mean 0.001
_refine_ls_structure_factor_coef Fsqd
_refine_ls_weighting_details 'calc w=1/[\s^2^(Fo^2^)+(0.0142P)^2^+2.8585P] where P=(Fo^2^+2Fc^2^)/3'
_refine_ls_weighting_scheme calc
_refine_ls_wR_factor_gt 0.1678
_refine_ls_wR_factor_ref 0.1684
_reflns_number_gt 2858
_reflns_number_total 2888
_reflns_threshold_expression >2sigma(I)
_cod_data_source_file ol051043tsi20050505_044751.cif
_cod_data_source_block vr6
_cod_original_sg_symbol_H-M 'P 21/n'
_cod_database_code 1506615

loop_
_symmetry_equiv_pos_as_xyz
'x, y, z'
'-x+1/2, y+1/2, -z+1/2'
'-x, -y, -z'
'x-1/2, -y-1/2, z-1/2'

loop_
_atom_site_label
_atom_site_type_symbol
_atom_site_fract_x
_atom_site_fract_y
_atom_site_fract_z
_atom_site_U_iso_or_equiv
_atom_site_adp_type
_atom_site_occupancy
_atom_site_symmetry_multiplicity
_atom_site_calc_flag
_atom_site_refinement_flags
C1 C -0.2296(3) 0.1091(3) 0.7550(2) 0.0224(7) Uani 1 1 d .
C2 C -0.1279(3) 0.1182(4) 0.8257(2) 0.0286(8) Uani 1 1 d .
C3 C 0.0103(3) 0.0768(4) 0.8004(2) 0.0298(8) Uani 1 1 d .
H3 H 0.0662 0.0797 0.8518 0.022(9) Uiso 1 1 calc R
C4 C 0.0666(3) 0.1776(3) 0.7439(2) 0.0251(8) Uani 1 1 d .
C5 C 0.0286(3) 0.1682(4) 0.6508(2) 0.0259(8) Uani 1 1 d .
C6 C -0.1160(3) 0.1780(3) 0.6214(2) 0.0234(7) Uani 1 1 d .
C7 C -0.2188(3) 0.1455(3) 0.6698(2) 0.0238(8) Uani 1 1 d .
C11 C -0.3570(3) 0.0796(4) 0.7621(2) 0.0280(8) Uani 1 1 d .
H11 H -0.3914 0.0515 0.8108 0.036(11) Uiso 1 1 calc R
N12 N -0.4274(3) 0.0966(3) 0.68858(19) 0.0302(7) Uani 1 1 d .
C13 C -0.3456(3) 0.1363(3) 0.6302(2) 0.0263(8) Uani 1 1 d .
C21 C -0.1629(4) 0.0289(5) 0.8979(2) 0.0444(11) Uani 1 1 d .
H21A H -0.0967 0.0362 0.9423 0.056(14) Uiso 1 1 calc R
H21B H -0.1693 -0.0623 0.8796 0.065(16) Uiso 1 1 calc R
H21C H -0.2446 0.0570 0.9170 0.061(14) Uiso 1 1 calc R
C22 C -0.1209(4) 0.2633(4) 0.8558(2) 0.0388(10) Uani 1 1 d .
H22A H -0.0560 0.2710 0.9009 0.054(13) Uiso 1 1 calc R
H22B H -0.2037 0.2895 0.8740 0.040(11) Uiso 1 1 calc R
H22C H -0.0987 0.3204 0.8112 0.051(13) Uiso 1 1 calc R
C31 C 0.0248(4) -0.0660(4) 0.7663(3) 0.0402(10) Uani 1 1 d .
H31A H 0.1107 -0.0985 0.7840 0.043(12) Uiso 1 1 calc R
H31B H -0.0375 -0.1233 0.7912 0.053(13) Uiso 1 1 calc R
C32 C 0.0060(4) -0.0809(4) 0.6725(2) 0.0353(9) Uani 1 1 d .
H32A H 0.0376 -0.1679 0.6565 0.047(12) Uiso 1 1 calc R
H32B H -0.0859 -0.0764 0.6556 0.021(9) Uiso 1 1 calc R
C33 C 0.0773(3) 0.0275(4) 0.6279(2) 0.0311(9) Uani 1 1 d .
H33A H 0.0638 0.0144 0.5685 0.039(11) Uiso 1 1 calc R
H33B H 0.1696 0.0208 0.6429 0.035(10) Uiso 1 1 calc R
O41 O 0.1518(3) 0.2532(3) 0.76891(17) 0.0402(7) Uani 1 1 d .
C51 C 0.1059(3) 0.2761(4) 0.6090(2) 0.0300(8) Uani 1 1 d .
O52 O 0.1957(3) 0.2536(3) 0.56802(19) 0.0484(8) Uani 1 1 d .
O53 O 0.0608(2) 0.3982(3) 0.62290(16) 0.0349(7) Uani 1 1 d .
C54 C 0.1322(4) 0.5067(4) 0.5895(3) 0.0446(11) Uani 1 1 d .
H54A H 0.0924 0.5901 0.6028 0.084(19) Uiso 1 1 calc R
H54B H 0.1318 0.4974 0.5305 0.086(19) Uiso 1 1 calc R
H54C H 0.2200 0.5051 0.6131 0.10(2) Uiso 1 1 calc R
C61 C -0.1447(4) 0.2034(4) 0.5381(2) 0.0295(8) Uani 1 1 d .
H61 H -0.0774 0.2263 0.5055 0.036(11) Uiso 1 1 calc R
C62 C -0.2708(4) 0.1960(4) 0.5012(2) 0.0325(9) Uani 1 1 d .
H62 H -0.2856 0.2147 0.4450 0.035(11) Uiso 1 1 calc R
C63 C -0.3730(4) 0.1616(4) 0.5466(2) 0.0322(9) Uani 1 1 d .
H63 H -0.4571 0.1555 0.5223 0.041(11) Uiso 1 1 calc R
C121 C -0.5669(3) 0.0742(4) 0.6738(3) 0.0404(10) Uani 1 1 d .
H12A H -0.6022 0.0465 0.7244 0.12(2) Uiso 1 1 calc R
H12B H -0.5819 0.0057 0.6327 0.087(19) Uiso 1 1 calc R
H12C H -0.6081 0.1556 0.6546 0.12(2) Uiso 1 1 calc R

loop_
_atom_site_aniso_label
_atom_site_aniso_U_11
_atom_site_aniso_U_22
_atom_site_aniso_U_33
_atom_site_aniso_U_23
_atom_site_aniso_U_13
_atom_site_aniso_U_12
C1 0.0180(17) 0.0239(18) 0.0253(17) 0.0015(14) 0.0009(13) -0.0002(14)
C2 0.0282(19) 0.034(2) 0.0236(18) 0.0042(16) 0.0015(14) -0.0013(16)
C3 0.0254(19) 0.036(2) 0.0265(19) 0.0017(16) -0.0056(15) 0.0008(16)
C4 0.0161(17) 0.0254(19) 0.0335(19) -0.0036(15) 0.0007(14) 0.0029(14)
C5 0.0191(17) 0.0291(19) 0.0300(19) -0.0015(15) 0.0047(14) 0.0015(14)
C6 0.0218(17) 0.0229(18) 0.0254(18) -0.0025(14) 0.0011(14) -0.0003(14)
C7 0.0241(18) 0.0205(18) 0.0263(18) -0.0015(14) -0.0023(14) 0.0002(14)
C11 0.0252(18) 0.031(2) 0.0282(19) 0.0048(16) 0.0051(15) 0.0000(15)
N12 0.0191(15) 0.0327(17) 0.0385(18) 0.0019(14) 0.0010(13) -0.0008(13)
C13 0.0220(17) 0.0228(18) 0.033(2) -0.0017(15) -0.0023(15) 0.0032(14)
C21 0.039(2) 0.064(3) 0.030(2) 0.018(2) 0.0022(18) 0.001(2)
C22 0.034(2) 0.051(3) 0.031(2) -0.0112(19) -0.0035(17) 0.0022(19)
C31 0.038(2) 0.033(2) 0.050(2) 0.0096(19) 0.0020(19) 0.0094(18)
C32 0.031(2) 0.024(2) 0.051(2) -0.0055(18) 0.0006(18) 0.0055(16)
C33 0.0243(19) 0.033(2) 0.036(2) -0.0039(17) 0.0018(15) 0.0039(16)
O41 0.0335(15) 0.0477(17) 0.0387(15) -0.0030(13) -0.0032(12) -0.0129(13)
C51 0.0251(19) 0.037(2) 0.0278(19) -0.0011(16) 0.0033(15) -0.0023(16)
O52 0.0369(16) 0.0506(19) 0.0609(19) 0.0090(15) 0.0268(15) 0.0058(14)
O53 0.0353(15) 0.0297(15) 0.0413(15) 0.0030(12) 0.0146(12) -0.0058(12)
C54 0.048(3) 0.039(3) 0.048(3) 0.010(2) 0.009(2) -0.013(2)
C61 0.034(2) 0.031(2) 0.0238(18) -0.0013(15) 0.0035(15) -0.0009(16)
C62 0.041(2) 0.035(2) 0.0206(18) 0.0008(16) -0.0051(16) -0.0006(17)
C63 0.030(2) 0.031(2) 0.033(2) -0.0006(17) -0.0114(16) 0.0020(16)
C121 0.0206(19) 0.042(3) 0.057(3) -0.002(2) -0.0020(18) -0.0068(18)

loop_
_atom_type_symbol
_atom_type_description
_atom_type_scat_dispersion_real
_atom_type_scat_dispersion_imag
_atom_type_scat_source
C C 0.0033 0.0016 'International Tables Vol C Tables 4.2.6.8 and 6.1.1.4'
N N 0.0061 0.0033 'International Tables Vol C Tables 4.2.6.8 and 6.1.1.4'
O O 0.0106 0.0060 'International Tables Vol C Tables 4.2.6.8 and 6.1.1.4'
H H 0.0000 0.0000 'International Tables Vol C Tables 4.2.6.8 and 6.1.1.4'

loop_
_geom_angle_atom_site_label_1
_geom_angle_atom_site_label_2
_geom_angle_atom_site_label_3
_geom_angle
C11 C1 C7 106.0(3)
C11 C1 C2 125.3(3)
C7 C1 C2 128.2(3)
C1 C2 C22 108.4(3)
C1 C2 C21 110.8(3)
C22 C2 C21 108.5(3)
C1 C2 C3 112.8(3)
C22 C2 C3 108.1(3)
C21 C2 C3 108.2(3)
C4 C3 C31 110.6(3)
C4 C3 C2 112.3(3)
C31 C3 C2 116.8(3)
O41 C4 C3 121.3(3)
O41 C4 C5 119.8(3)
C3 C4 C5 118.2(3)
C51 C5 C4 106.6(3)
C51 C5 C6 110.2(3)
C4 C5 C6 118.5(3)
C51 C5 C33 110.4(3)
C4 C5 C33 103.0(3)
C6 C5 C33 108.0(3)
C61 C6 C7 117.9(3)
C61 C6 C5 116.8(3)
C7 C6 C5 124.7(3)
C6 C7 C13 118.3(3)
C6 C7 C1 135.0(3)
C13 C7 C1 106.6(3)
C1 C11 N12 111.1(3)
C11 N12 C13 108.8(3)
C11 N12 C121 125.8(3)
C13 N12 C121 125.5(3)
N12 C13 C63 129.2(3)
N12 C13 C7 107.5(3)
C63 C13 C7 123.3(3)
C32 C31 C3 116.0(3)
C33 C32 C31 111.7(3)
C32 C33 C5 111.0(3)
O52 C51 O53 123.9(3)
O52 C51 C5 124.1(4)
O53 C51 C5 111.9(3)
C51 O53 C54 115.8(3)
C6 C61 C62 122.6(3)
C63 C62 C61 120.9(3)
C62 C63 C13 117.1(3)

loop_
_geom_bond_atom_site_label_1
_geom_bond_atom_site_label_2
_geom_bond_distance
C1 C11 1.361(5)
C1 C7 1.437(5)
C1 C2 1.502(5)
C2 C22 1.530(5)
C2 C21 1.533(5)
C2 C3 1.567(5)
C3 C4 1.504(5)
C3 C31 1.541(5)
C4 O41 1.208(4)
C4 C5 1.534(5)
C5 C51 1.526(5)
C5 C6 1.539(5)
C5 C33 1.548(5)
C6 C61 1.383(5)
C6 C7 1.401(5)
C7 C13 1.421(5)
C11 N12 1.362(4)
N12 C13 1.369(5)
N12 C121 1.462(4)
C13 C63 1.387(5)
C31 C32 1.524(6)
C32 C33 1.520(5)
C51 O52 1.199(4)
C51 O53 1.331(5)
O53 C54 1.438(4)
C61 C62 1.398(5)
C62 C63 1.371(5)
